data_4321533
loop_
_publ_author_name
'Miguel Parra-Hake'
'Martin L. Larter'
'Peter Gantzel'
'Gerardo Aguirre'
'Fernando Ortega'
'Ratnasamy Somanathan'
'Patrick J. Walsh'

_publ_section_title
;
 Synthesis and Structure of Dimeric [(cis-Py3Im)M]2 Complexes [M = Ni, Cu,
 Zn; (cis-Py3Im) = cis-2,4,5-Tri(2-pyridyl)imidazoline]
;
_journal_name_full 'Inorganic Chemistry'
_journal_page_first 5400
_journal_page_last 5403
_journal_paper_doi 10.1021/ic000182y
_journal_volume 39
_journal_year 2000
_chemical_formula_sum 'C36 H33 Cu2 N10 O21 S3'
_chemical_formula_weight 1164.98
_chemical_name_systematic
; 
 ? 
;
_space_group_IT_number 14
_symmetry_cell_setting monoclinic
_symmetry_space_group_name_Hall '-P 2ybc'
_symmetry_space_group_name_H-M 'P 1 21/c 1'
_atom_sites_solution_hydrogens geom
_atom_sites_solution_primary direct
_atom_sites_solution_secondary difmap
_audit_creation_method SHELXL
_cell_angle_alpha 90.00
_cell_angle_beta 95.930(9)
_cell_angle_gamma 90.00
_cell_formula_units_Z 4
_cell_length_a 12.392(2)
_cell_length_b 25.242(2)
_cell_length_c 15.0499(12)
_cell_measurement_temperature 291(2)
_cell_volume 4682.4(9)
_computing_structure_refinement 'SHELXL-93 (Sheldrick, 1993)'
_computing_structure_solution 'SHELXS-86 (Sheldrick, 1990)'
_diffrn_ambient_temperature 291(2)
_diffrn_radiation_monochromator graphite
_diffrn_radiation_source 'fine-focus sealed tube'
_diffrn_radiation_type MoK\a
_diffrn_radiation_wavelength 0.71073
_diffrn_reflns_av_R_equivalents 0.0379
_diffrn_reflns_av_sigmaI/netI 0.0490
_diffrn_reflns_limit_h_max 13
_diffrn_reflns_limit_h_min 0
_diffrn_reflns_limit_k_max 27
_diffrn_reflns_limit_k_min 0
_diffrn_reflns_limit_l_max 16
_diffrn_reflns_limit_l_min -16
_diffrn_reflns_number 6452
_diffrn_reflns_theta_max 22.50
_diffrn_reflns_theta_min 1.58
_exptl_absorpt_coefficient_mu 1.134
_exptl_crystal_density_diffrn 1.653
_exptl_crystal_F_000 2372
_exptl_crystal_size_max 0.55
_exptl_crystal_size_mid 0.42
_exptl_crystal_size_min 0.35
_refine_diff_density_max 1.708
_refine_diff_density_min -0.604
_refine_diff_density_rms 0.117
_refine_ls_extinction_coef 0.0093(6)
_refine_ls_extinction_expression Fc^*^=kFc[1+0.001xFc^2^\l^3^/sin(2\q)]^-1/4^
_refine_ls_extinction_method SHELXL
_refine_ls_goodness_of_fit_all 1.045
_refine_ls_goodness_of_fit_obs 1.043
_refine_ls_matrix_type full
_refine_ls_number_parameters 645
_refine_ls_number_reflns 6077
_refine_ls_number_restraints 0
_refine_ls_restrained_S_all 1.507
_refine_ls_restrained_S_obs 1.043
_refine_ls_R_factor_all 0.0807
_refine_ls_R_factor_obs 0.0593
_refine_ls_shift/esd_max 0.006
_refine_ls_shift/esd_mean 0.000
_refine_ls_structure_factor_coef Fsqd
_refine_ls_weighting_details 'w=1/[\s^2^(Fo^2^)+(0.0863P)^2^+25.1729P] where P=(Fo^2^+2Fc^2^)/3'
_refine_ls_weighting_scheme calc
_refine_ls_wR_factor_all 0.2513
_refine_ls_wR_factor_obs 0.1553
_reflns_number_observed 4895
_reflns_number_total 6122
_reflns_observed_criterion >2sigma(I)
_cod_data_source_file ic000182y_3.cif
_cod_data_source_block miguel1
_cod_depositor_comments
;
The following automatic conversions were performed:

'_refine_ls_weighting_scheme' value 'calc
w=1/[\s^2^(Fo^2^)+(0.0863P)^2^+25.1729P] where P=(Fo^2^+2Fc^2^)/3'
was changed to 'calc'. New tag '_refine_ls_weighting_details' was
created. The value of the new tag was set to
'w=1/[\s^2^(Fo^2^)+(0.0863P)^2^+25.1729P] where P=(Fo^2^+2Fc^2^)/3'.

Automatic conversion script
Id: cif_fix_values 3143 2015-03-26 13:38:13Z robertas 
;
_cod_original_cell_volume 4682.3(9)
_cod_database_code 4321533

loop_
_symmetry_equiv_pos_as_xyz
'x, y, z'
'-x, y+1/2, -z+1/2'
'-x, -y, -z'
'x, -y-1/2, z-1/2'

loop_
_atom_site_aniso_label
_atom_site_aniso_U_11
_atom_site_aniso_U_22
_atom_site_aniso_U_33
_atom_site_aniso_U_23
_atom_site_aniso_U_13
_atom_site_aniso_U_12
Cu1 0.0193(4) 0.0234(5) 0.0237(5) -0.0023(3) 0.0011(3) 0.0001(3)
Cu2 0.0255(5) 0.0255(5) 0.0239(5) 0.0005(3) -0.0002(3) -0.0033(3)
O1 0.047(3) 0.043(3) 0.037(3) -0.004(2) 0.012(2) -0.013(2)
O2 0.046(3) 0.058(4) 0.023(3) 0.004(2) 0.006(2) -0.018(3)
O3 0.044(4) 0.067(5) 0.335(16) -0.071(7) 0.058(7) -0.005(4)
O4 0.249(12) 0.178(10) 0.024(4) 0.020(5) -0.013(5) -0.163(9)
O5 0.055(3) 0.038(3) 0.046(3) -0.010(3) 0.003(3) -0.011(3)
O6 0.076(5) 0.104(6) 0.100(6) 0.028(5) -0.021(4) -0.029(5)
O7 0.078(5) 0.172(9) 0.053(4) -0.042(5) 0.021(4) -0.051(5)
O8 0.094(6) 0.128(7) 0.057(5) 0.022(5) 0.011(4) 0.006(5)
O9 0.262(14) 0.117(8) 0.096(7) 0.029(6) 0.069(8) 0.049(9)
O10 0.061(4) 0.069(4) 0.069(4) 0.018(3) 0.005(3) 0.025(3)
O11 0.064(6) 0.209(13) 0.222(14) -0.004(11) -0.006(7) -0.036(7)
O12 0.193(10) 0.094(6) 0.075(6) 0.019(5) 0.058(6) 0.045(6)
O13 0.187(11) 0.198(11) 0.195(11) 0.161(10) 0.141(10) 0.142(10)
O14 0.042(3) 0.056(4) 0.068(4) 0.002(3) 0.000(3) -0.004(3)
O15 0.063(4) 0.048(4) 0.069(4) -0.004(3) 0.019(3) -0.003(3)
O16 0.071(4) 0.035(3) 0.092(5) -0.007(3) -0.022(4) -0.004(3)
O17 0.096(5) 0.068(5) 0.089(5) -0.014(4) -0.012(4) -0.008(4)
O18 0.097(6) 0.095(6) 0.082(5) -0.005(4) 0.032(5) -0.004(5)
O19 0.121(7) 0.079(6) 0.100(6) 0.002(5) 0.009(5) 0.024(5)
O20 0.140(8) 0.093(6) 0.142(9) -0.006(6) -0.086(7) -0.004(6)
N1A 0.030(3) 0.026(3) 0.023(3) 0.005(2) 0.002(2) 0.002(3)
N2A 0.023(3) 0.030(3) 0.024(3) 0.003(2) -0.001(2) 0.001(2)
N3A 0.020(3) 0.028(3) 0.025(3) 0.001(2) -0.001(2) 0.001(2)
N4A 0.021(3) 0.026(3) 0.028(3) 0.001(2) 0.000(2) -0.001(2)
N5A 0.031(3) 0.022(3) 0.036(3) 0.002(3) -0.003(3) -0.008(3)
N1 0.024(3) 0.030(3) 0.025(3) -0.004(2) 0.003(2) -0.002(2)
N2 0.022(3) 0.031(3) 0.020(3) 0.000(2) 0.000(2) -0.001(3)
N3 0.028(3) 0.027(3) 0.025(3) -0.004(2) -0.004(2) -0.001(2)
N4 0.030(3) 0.028(3) 0.025(3) -0.002(2) -0.004(2) -0.005(3)
N5 0.022(3) 0.039(4) 0.039(4) -0.010(3) 0.004(3) 0.002(3)
C1 0.031(4) 0.033(4) 0.028(4) -0.004(3) 0.002(3) -0.004(3)
C2 0.044(5) 0.028(4) 0.045(5) -0.006(3) 0.007(4) 0.004(3)
C3 0.044(5) 0.034(4) 0.047(5) -0.002(4) 0.008(4) 0.009(4)
C4 0.028(4) 0.040(5) 0.039(4) -0.001(3) 0.001(3) 0.010(3)
C5 0.024(4) 0.034(4) 0.022(3) 0.001(3) 0.007(3) 0.002(3)
C6 0.021(3) 0.036(4) 0.017(3) -0.004(3) 0.005(3) -0.006(3)
C7 0.027(4) 0.033(4) 0.032(4) 0.000(3) 0.002(3) -0.007(3)
C8 0.023(3) 0.027(4) 0.025(4) 0.002(3) -0.002(3) -0.004(3)
C9 0.029(4) 0.023(4) 0.026(4) -0.001(3) -0.004(3) -0.003(3)
C10 0.039(4) 0.028(4) 0.040(4) 0.005(3) -0.004(3) -0.006(3)
C11 0.057(5) 0.030(4) 0.053(5) -0.004(4) -0.009(4) 0.003(4)
C12 0.052(5) 0.041(5) 0.048(5) -0.013(4) -0.004(4) 0.017(4)
C13 0.033(4) 0.050(5) 0.034(4) -0.010(4) 0.003(3) 0.001(4)
C14 0.029(4) 0.030(4) 0.026(4) 0.001(3) 0.001(3) 0.002(3)
C15 0.032(4) 0.029(4) 0.042(5) -0.005(3) 0.003(3) -0.013(3)
C16 0.037(4) 0.047(5) 0.037(5) -0.008(4) -0.013(3) -0.015(4)
C17 0.045(5) 0.053(5) 0.034(4) -0.003(4) -0.005(4) -0.010(4)
C18 0.036(4) 0.038(4) 0.027(4) 0.004(3) -0.001(3) -0.006(3)
C1A 0.033(4) 0.040(5) 0.030(4) 0.003(3) -0.002(3) 0.001(3)
C2A 0.044(5) 0.033(5) 0.046(5) 0.007(4) -0.003(4) 0.014(4)
C3A 0.064(5) 0.026(4) 0.041(5) 0.005(3) 0.005(4) 0.012(4)
C4A 0.041(4) 0.025(4) 0.034(4) 0.002(3) 0.002(3) 0.001(3)
C5A 0.029(4) 0.023(4) 0.022(3) -0.001(3) 0.004(3) -0.003(3)
C6A 0.029(4) 0.020(4) 0.017(3) 0.001(3) 0.006(3) -0.001(3)
C7A 0.018(3) 0.028(4) 0.034(4) 0.006(3) 0.002(3) -0.004(3)
C8A 0.024(3) 0.023(4) 0.027(4) 0.001(3) 0.005(3) 0.002(3)
C9A 0.019(3) 0.026(4) 0.021(3) -0.002(3) 0.000(3) 0.001(3)
C10A 0.023(3) 0.036(4) 0.032(4) -0.003(3) 0.007(3) 0.006(3)
C11A 0.038(4) 0.029(4) 0.042(4) -0.001(3) 0.003(3) 0.015(3)
C12A 0.039(4) 0.023(4) 0.032(4) 0.004(3) -0.005(3) 0.004(3)
C13A 0.025(4) 0.030(4) 0.028(4) 0.004(3) 0.002(3) -0.007(3)
C14A 0.020(3) 0.024(4) 0.034(4) -0.001(3) 0.001(3) 0.001(3)
C15A 0.022(4) 0.031(4) 0.050(5) 0.003(3) 0.004(3) -0.004(3)
C16A 0.036(4) 0.032(4) 0.042(5) -0.008(3) -0.014(4) -0.004(3)
C17A 0.041(4) 0.037(4) 0.029(4) -0.009(3) -0.002(3) -0.002(3)
C18A 0.032(4) 0.029(4) 0.030(4) -0.002(3) 0.003(3) 0.001(3)
S1 0.0366(10) 0.0368(11) 0.0312(10) -0.0065(8) 0.0116(8) -0.0112(8)
S2 0.0601(14) 0.0518(14) 0.0403(12) -0.0122(10) 0.0148(10) -0.0195(11)
S3 0.0302(10) 0.0628(14) 0.0413(12) 0.0112(10) 0.0024(8) 0.0090(9)

loop_
_atom_site_label
_atom_site_type_symbol
_atom_site_fract_x
_atom_site_fract_y
_atom_site_fract_z
_atom_site_U_iso_or_equiv
_atom_site_thermal_displace_type
_atom_site_occupancy
_atom_site_calc_flag
_atom_site_refinement_flags
_atom_site_disorder_group
Cu1 Cu 0.28186(6) 0.61795(3) 0.93941(5) 0.0222(3) Uani 1 d . .
Cu2 Cu 0.20318(6) 0.60881(3) 0.69912(5) 0.0251(3) Uani 1 d . .
O1 O 0.2934(4) 0.6130(2) 0.5775(3) 0.0417(13) Uani 1 d . .
H1A H 0.3121(4) 0.6437(2) 0.5697(3) 0.062 Uiso 1 calc R .
O2 O 0.2389(4) 0.5876(2) 1.0670(3) 0.0420(13) Uani 1 d . .
O3 O 0.0566(6) 0.5888(3) 1.0995(9) 0.146(5) Uani 1 d . .
O4 O 0.1893(10) 0.5424(4) 1.1927(4) 0.152(5) Uani 1 d . .
H4A H 0.2030(10) 0.5691(4) 1.2226(4) 0.228 Uiso 1 calc R .
O5 O 0.1301(4) 0.5087(2) 1.0519(4) 0.0467(14) Uani 1 d . .
O6 O 0.4578(6) 0.5965(3) 1.4130(6) 0.095(3) Uani 1 d . .
O7 O 0.2760(6) 0.5673(4) 1.4179(5) 0.100(3) Uani 1 d . .
O8 O 0.3419(7) 0.5890(4) 1.2801(5) 0.093(2) Uani 1 d . .
O9 O 0.4063(12) 0.5137(4) 1.3605(7) 0.155(5) Uani 1 d . .
O10 O 0.3642(5) 0.2967(3) 0.3000(4) 0.067(2) Uani 1 d . .
O11 O 0.1737(8) 0.3045(6) 0.2937(10) 0.166(5) Uani 1 d . .
O12 O 0.2716(9) 0.3466(3) 0.3999(6) 0.118(3) Uani 1 d . .
H12A H 0.3276(9) 0.3628(3) 0.4158(6) 0.177 Uiso 1 calc R .
O13 O 0.2771(10) 0.3762(5) 0.2550(8) 0.185(7) Uani 1 d . .
O14 O 0.5558(4) 0.3033(2) 0.4250(4) 0.056(2) Uani 1 d . .
O15 O 0.2500(5) 0.4152(2) 0.0750(4) 0.059(2) Uani 1 d . .
O16 O 0.5048(5) 0.8033(2) 0.8873(5) 0.068(2) Uani 1 d . .
O17 O -0.1176(6) 0.6532(3) 1.0340(5) 0.086(2) Uani 1 d . .
O18 O 0.0692(7) 0.6031(3) 1.3306(5) 0.090(2) Uani 1 d . .
O19 O 0.7119(7) 0.7914(3) 0.8380(6) 0.100(3) Uani 1 d . .
O20 O 0.5990(9) 0.5747(4) 1.5547(7) 0.132(4) Uani 1 d . .
O21 O 0.8390(6) 0.7626(3) 0.9960(5) 0.077(2) Uiso 1 d . .
N1A N 0.1681(4) 0.6886(2) 0.6944(3) 0.0263(13) Uani 1 d . .
N2A N 0.3380(4) 0.6364(2) 0.7674(4) 0.0259(13) Uani 1 d . .
N3A N 0.3715(4) 0.5567(2) 0.9057(3) 0.0244(12) Uani 1 d . .
N4A N 0.4215(4) 0.6517(2) 0.9983(4) 0.0253(12) Uani 1 d . .
N5A N 0.4310(4) 0.7077(2) 0.8177(4) 0.0301(13) Uani 1 d . .
H5AA H 0.4460(4) 0.7408(2) 0.8237(4) 0.036 Uiso 1 calc R .
N1 N 0.1968(4) 0.6875(2) 0.9377(4) 0.0262(13) Uani 1 d . .
N2 N 0.1466(4) 0.5943(2) 0.8674(3) 0.0244(12) Uani 1 d . .
N3 N 0.2252(4) 0.5311(2) 0.7261(4) 0.0270(13) Uani 1 d . .
N4 N 0.0543(4) 0.5863(2) 0.6402(4) 0.0280(13) Uani 1 d . .
N5 N -0.0243(4) 0.6159(2) 0.8177(4) 0.0334(14) Uani 1 d . .
H5B H -0.0819(4) 0.6352(2) 0.8117(4) 0.040 Uiso 1 calc R .
C1 C 0.2314(6) 0.7349(3) 0.9673(5) 0.031(2) Uani 1 d . .
H1B H 0.3002(6) 0.7379(3) 0.9981(5) 0.037 Uiso 1 calc R .
C2 C 0.1690(6) 0.7794(3) 0.9537(5) 0.039(2) Uani 1 d . .
H2A H 0.1962(6) 0.8120(3) 0.9740(5) 0.046 Uiso 1 calc R .
C3 C 0.0665(6) 0.7760(3) 0.9104(5) 0.041(2) Uani 1 d . .
H3B H 0.0233(6) 0.8060(3) 0.9013(5) 0.050 Uiso 1 calc R .
C4 C 0.0286(6) 0.7267(3) 0.8802(5) 0.036(2) Uani 1 d . .
H4B H -0.0411(6) 0.7227(3) 0.8515(5) 0.043 Uiso 1 calc R .
C5 C 0.0970(5) 0.6838(3) 0.8941(4) 0.026(2) Uani 1 d . .
C6 C 0.0708(5) 0.6304(3) 0.8597(4) 0.0244(15) Uani 1 d . .
C7 C -0.0155(5) 0.5617(3) 0.7832(5) 0.031(2) Uani 1 d . .
H7B H -0.0749(5) 0.5404(3) 0.8023(5) 0.037 Uiso 1 calc R .
C8 C 0.0932(5) 0.5435(3) 0.8360(4) 0.0255(15) Uani 1 d . .
H8B H 0.0756(5) 0.5237(3) 0.8886(4) 0.031 Uiso 1 calc R .
C9 C 0.1616(5) 0.5086(3) 0.7834(4) 0.026(2) Uani 1 d . .
C10 C 0.1583(6) 0.4538(3) 0.7923(5) 0.036(2) Uani 1 d . .
H10B H 0.1159(6) 0.4385(3) 0.8329(5) 0.043 Uiso 1 calc R .
C11 C 0.2180(7) 0.4222(3) 0.7410(6) 0.047(2) Uani 1 d . .
H11B H 0.2130(7) 0.3855(3) 0.7441(6) 0.057 Uiso 1 calc R .
C12 C 0.2847(7) 0.4455(3) 0.6854(6) 0.048(2) Uani 1 d . .
H12B H 0.3282(7) 0.4249(3) 0.6522(6) 0.057 Uiso 1 calc R .
C13 C 0.2867(6) 0.4997(3) 0.6793(5) 0.039(2) Uani 1 d . .
H13B H 0.3321(6) 0.5153(3) 0.6414(5) 0.047 Uiso 1 calc R .
C14 C -0.0241(5) 0.5623(3) 0.6825(4) 0.028(2) Uani 1 d . .
C15 C -0.1137(6) 0.5396(3) 0.6349(5) 0.034(2) Uani 1 d . .
H15A H -0.1656(6) 0.5224(3) 0.6648(5) 0.041 Uiso 1 calc R .
C16 C -0.1259(6) 0.5427(3) 0.5437(5) 0.041(2) Uani 1 d . .
H16A H -0.1860(6) 0.5276(3) 0.5111(5) 0.049 Uiso 1 calc R .
C17 C -0.0484(6) 0.5683(3) 0.5005(5) 0.045(2) Uani 1 d . .
H17A H -0.0557(6) 0.5715(3) 0.4386(5) 0.053 Uiso 1 calc R .
C18 C 0.0399(6) 0.5890(3) 0.5509(5) 0.034(2) Uani 1 d . .
H18A H 0.0927(6) 0.6059(3) 0.5215(5) 0.041 Uiso 1 calc R .
C1A C 0.0788(6) 0.7130(3) 0.6584(5) 0.035(2) Uani 1 d . .
H1AA H 0.0210(6) 0.6926(3) 0.6333(5) 0.042 Uiso 1 calc R .
C2A C 0.0690(6) 0.7670(3) 0.6569(5) 0.042(2) Uani 1 d . .
H2AA H 0.0057(6) 0.7827(3) 0.6306(5) 0.050 Uiso 1 calc R .
C3A C 0.1517(7) 0.7977(3) 0.6939(5) 0.043(2) Uani 1 d . .
H3AA H 0.1461(7) 0.8344(3) 0.6924(5) 0.052 Uiso 1 calc R .
C4A C 0.2448(6) 0.7735(3) 0.7339(5) 0.034(2) Uani 1 d . .
H4AA H 0.3023(6) 0.7935(3) 0.7607(5) 0.040 Uiso 1 calc R .
C5A C 0.2491(5) 0.7192(3) 0.7327(4) 0.0244(15) Uani 1 d . .
C6A C 0.3417(5) 0.6882(2) 0.7737(4) 0.0219(14) Uani 1 d . .
C7A C 0.5008(5) 0.6644(3) 0.8549(4) 0.027(2) Uani 1 d . .
H7AA H 0.5736(5) 0.6697(3) 0.8366(4) 0.032 Uiso 1 calc R .
C8A C 0.4473(5) 0.6171(2) 0.8009(4) 0.0246(14) Uani 1 d . .
H8AA H 0.4875(5) 0.6122(2) 0.7487(4) 0.029 Uiso 1 calc R .
C9A C 0.4451(5) 0.5638(2) 0.8473(4) 0.0222(14) Uani 1 d . .
C10A C 0.5113(5) 0.5235(3) 0.8250(5) 0.030(2) Uani 1 d . .
H10C H 0.5634(5) 0.5295(3) 0.7859(5) 0.036 Uiso 1 calc R .
C11A C 0.4997(6) 0.4740(3) 0.8613(5) 0.036(2) Uani 1 d . .
H11C H 0.5439(6) 0.4462(3) 0.8468(5) 0.044 Uiso 1 calc R .
C12A C 0.4223(6) 0.4660(3) 0.9190(5) 0.032(2) Uani 1 d . .
H12C H 0.4119(6) 0.4326(3) 0.9427(5) 0.038 Uiso 1 calc R .
C13A C 0.3603(5) 0.5084(3) 0.9410(4) 0.028(2) Uani 1 d . .
H13C H 0.3093(5) 0.5034(3) 0.9814(4) 0.033 Uiso 1 calc R .
C14A C 0.5090(5) 0.6649(3) 0.9556(5) 0.0259(15) Uani 1 d . .
C15A C 0.6034(5) 0.6813(3) 1.0026(5) 0.034(2) Uani 1 d . .
H15B H 0.6626(5) 0.6899(3) 0.9721(5) 0.041 Uiso 1 calc R .
C16A C 0.6123(6) 0.6853(3) 1.0943(5) 0.038(2) Uani 1 d . .
H16B H 0.6767(6) 0.6963(3) 1.1260(5) 0.046 Uiso 1 calc R .
C17A C 0.5239(6) 0.6725(3) 1.1376(5) 0.036(2) Uani 1 d . .
H17B H 0.5271(6) 0.6748(3) 1.1995(5) 0.043 Uiso 1 calc R .
C18A C 0.4299(5) 0.6562(3) 1.0880(5) 0.030(2) Uani 1 d . .
H18B H 0.3698(5) 0.6479(3) 1.1177(5) 0.036 Uiso 1 calc R .
S1 S 0.15051(15) 0.55779(7) 1.09831(12) 0.0343(5) Uani 1 d . .
S2 S 0.3662(2) 0.56682(9) 1.36672(14) 0.0501(6) Uani 1 d . .
S3 S 0.27201(15) 0.33010(9) 0.30442(13) 0.0449(5) Uani 1 d . .

loop_
_atom_type_symbol
_atom_type_description
_atom_type_scat_dispersion_real
_atom_type_scat_dispersion_imag
_atom_type_scat_source
C C 0.0033 0.0016 'International Tables Vol C Tables 4.2.6.8 and 6.1.1.4'
H H 0.0000 0.0000 'International Tables Vol C Tables 4.2.6.8 and 6.1.1.4'
N N 0.0061 0.0033 'International Tables Vol C Tables 4.2.6.8 and 6.1.1.4'
O O 0.0106 0.0060 'International Tables Vol C Tables 4.2.6.8 and 6.1.1.4'
S S 0.1246 0.1234 'International Tables Vol C Tables 4.2.6.8 and 6.1.1.4'
Cu Cu 0.3201 1.2651 'International Tables Vol C Tables 4.2.6.8 and 6.1.1.4'

loop_
_geom_angle_atom_site_label_1
_geom_angle_atom_site_label_2
_geom_angle_atom_site_label_3
_geom_angle
_geom_angle_site_symmetry_1
_geom_angle_site_symmetry_3
_geom_angle_publ_flag
N2 Cu1 N3A 95.1(2) . . ?
N2 Cu1 N4A 170.8(2) . . ?
N3A Cu1 N4A 88.0(2) . . ?
N2 Cu1 N1 81.2(2) . . ?
N3A Cu1 N1 163.6(2) . . ?
N4A Cu1 N1 93.4(2) . . ?
N2 Cu1 O2 96.1(2) . . ?
N3A Cu1 O2 98.3(2) . . ?
N4A Cu1 O2 92.1(2) . . ?
N1 Cu1 O2 98.0(2) . . ?
N2A Cu2 N3 98.5(2) . . ?
N2A Cu2 N4 172.5(2) . . ?
N3 Cu2 N4 85.1(2) . . ?
N2A Cu2 N1A 80.7(2) . . ?
N3 Cu2 N1A 169.1(2) . . ?
N4 Cu2 N1A 94.5(2) . . ?
N2A Cu2 O1 86.7(2) . . ?
N3 Cu2 O1 98.1(2) . . ?
N4 Cu2 O1 99.4(2) . . ?
N1A Cu2 O1 92.7(2) . . ?
S1 O2 Cu1 136.9(3) . . ?
C1A N1A C5A 117.3(6) . . ?
C1A N1A Cu2 129.0(5) . . ?
C5A N1A Cu2 113.7(4) . . ?
C6A N2A C8A 106.3(5) . . ?
C6A N2A Cu2 114.0(4) . . ?
C8A N2A Cu2 138.5(4) . . ?
C13A N3A C9A 119.0(6) . . ?
C13A N3A Cu1 121.3(4) . . ?
C9A N3A Cu1 119.7(4) . . ?
C18A N4A C14A 118.1(6) . . ?
C18A N4A Cu1 116.3(4) . . ?
C14A N4A Cu1 125.3(4) . . ?
C6A N5A C7A 110.1(5) . . ?
C1 N1 C5 118.3(6) . . ?
C1 N1 Cu1 128.2(4) . . ?
C5 N1 Cu1 113.2(4) . . ?
C6 N2 C8 106.2(5) . . ?
C6 N2 Cu1 113.4(4) . . ?
C8 N2 Cu1 138.5(4) . . ?
C13 N3 C9 119.0(6) . . ?
C13 N3 Cu2 122.6(5) . . ?
C9 N3 Cu2 117.5(4) . . ?
C18 N4 C14 117.7(6) . . ?
C18 N4 Cu2 116.3(5) . . ?
C14 N4 Cu2 125.3(4) . . ?
C6 N5 C7 109.2(5) . . ?
N1 C1 C2 122.0(7) . . ?
C1 C2 C3 120.3(7) . . ?
C2 C3 C4 118.4(7) . . ?
C5 C4 C3 118.1(7) . . ?
N1 C5 C4 122.8(6) . . ?
N1 C5 C6 113.3(6) . . ?
C4 C5 C6 123.9(6) . . ?
N2 C6 N5 116.5(6) . . ?
N2 C6 C5 118.6(6) . . ?
N5 C6 C5 124.9(6) . . ?
N5 C7 C14 110.3(6) . . ?
N5 C7 C8 100.7(5) . . ?
C14 C7 C8 118.9(6) . . ?
N2 C8 C9 114.4(5) . . ?
N2 C8 C7 103.8(5) . . ?
C9 C8 C7 114.0(5) . . ?
N3 C9 C10 120.3(6) . . ?
N3 C9 C8 119.2(6) . . ?
C10 C9 C8 120.6(6) . . ?
C11 C10 C9 119.9(7) . . ?
C12 C11 C10 119.1(7) . . ?
C11 C12 C13 119.1(8) . . ?
N3 C13 C12 122.5(8) . . ?
N4 C14 C15 121.2(6) . . ?
N4 C14 C7 119.6(6) . . ?
C15 C14 C7 119.1(6) . . ?
C16 C15 C14 119.7(7) . . ?
C15 C16 C17 119.4(7) . . ?
C18 C17 C16 118.4(7) . . ?
N4 C18 C17 123.6(7) . . ?
N1A C1A C2A 122.4(7) . . ?
C3A C2A C1A 120.0(7) . . ?
C2A C3A C4A 119.1(7) . . ?
C5A C4A C3A 117.7(7) . . ?
N1A C5A C4A 123.5(6) . . ?
N1A C5A C6A 112.7(5) . . ?
C4A C5A C6A 123.8(6) . . ?
N2A C6A N5A 115.3(6) . . ?
N2A C6A C5A 118.8(6) . . ?
N5A C6A C5A 126.0(6) . . ?
N5A C7A C14A 110.6(5) . . ?
N5A C7A C8A 99.8(5) . . ?
C14A C7A C8A 121.0(5) . . ?
N2A C8A C9A 113.0(5) . . ?
N2A C8A C7A 104.5(5) . . ?
C9A C8A C7A 117.8(5) . . ?
N3A C9A C10A 121.7(6) . . ?
N3A C9A C8A 117.8(5) . . ?
C10A C9A C8A 120.4(6) . . ?
C9A C10A C11A 119.1(6) . . ?
C12A C11A C10A 119.5(6) . . ?
C11A C12A C13A 118.7(6) . . ?
N3A C13A C12A 121.8(6) . . ?
N4A C14A C15A 120.8(6) . . ?
N4A C14A C7A 119.9(5) . . ?
C15A C14A C7A 119.2(6) . . ?
C14A C15A C16A 121.1(7) . . ?
C17A C16A C15A 118.3(6) . . ?
C16A C17A C18A 119.0(7) . . ?
N4A C18A C17A 122.7(6) . . ?
O3 S1 O5 112.6(4) . . ?
O3 S1 O2 111.7(5) . . ?
O5 S1 O2 113.2(3) . . ?
O3 S1 O4 108.5(8) . . ?
O5 S1 O4 105.1(5) . . ?
O2 S1 O4 105.2(4) . . ?
O8 S2 O7 113.0(5) . . ?
O8 S2 O9 110.5(6) . . ?
O7 S2 O9 109.9(6) . . ?
O8 S2 O6 108.2(5) . . ?
O7 S2 O6 110.4(5) . . ?
O9 S2 O6 104.5(7) . . ?
O11 S3 O13 114.9(9) . . ?
O11 S3 O10 114.9(7) . . ?
O13 S3 O10 113.0(5) . . ?
O11 S3 O12 98.8(7) . . ?
O13 S3 O12 106.7(7) . . ?
O10 S3 O12 106.9(5) . . ?

loop_
_geom_bond_atom_site_label_1
_geom_bond_atom_site_label_2
_geom_bond_distance
_geom_bond_site_symmetry_2
_geom_bond_publ_flag
Cu1 N2 1.991(5) . ?
Cu1 N3A 1.999(5) . ?
Cu1 N4A 2.047(5) . ?
Cu1 N1 2.047(5) . ?
Cu1 O2 2.184(5) . ?
Cu2 N2A 1.995(5) . ?
Cu2 N3 2.016(5) . ?
Cu2 N4 2.043(5) . ?
Cu2 N1A 2.059(5) . ?
Cu2 O1 2.244(5) . ?
O2 S1 1.448(5) . ?
O3 S1 1.404(7) . ?
O4 S1 1.503(7) . ?
O5 S1 1.433(5) . ?
O6 S2 1.474(8) . ?
O7 S2 1.422(7) . ?
O8 S2 1.422(7) . ?
O9 S2 1.436(11) . ?
O10 S3 1.428(6) . ?
O11 S3 1.374(10) . ?
O12 S3 1.497(9) . ?
O13 S3 1.385(9) . ?
N1A C1A 1.332(9) . ?
N1A C5A 1.349(8) . ?
N2A C6A 1.310(8) . ?
N2A C8A 1.478(8) . ?
N3A C13A 1.342(8) . ?
N3A C9A 1.344(8) . ?
N4A C18A 1.348(9) . ?
N4A C14A 1.357(8) . ?
N5A C6A 1.325(8) . ?
N5A C7A 1.468(8) . ?
N1 C1 1.332(9) . ?
N1 C5 1.342(8) . ?
N2 C6 1.305(9) . ?
N2 C8 1.496(8) . ?
N3 C13 1.347(9) . ?
N3 C9 1.352(9) . ?
N4 C18 1.339(9) . ?
N4 C14 1.360(9) . ?
N5 C6 1.330(9) . ?
N5 C7 1.471(9) . ?
C1 C2 1.366(10) . ?
C2 C3 1.368(11) . ?
C3 C4 1.391(11) . ?
C4 C5 1.376(10) . ?
C5 C6 1.470(9) . ?
C7 C14 1.508(10) . ?
C7 C8 1.561(9) . ?
C8 C9 1.504(9) . ?
C9 C10 1.391(10) . ?
C10 C11 1.377(11) . ?
C11 C12 1.369(12) . ?
C12 C13 1.371(11) . ?
C14 C15 1.380(10) . ?
C15 C16 1.368(10) . ?
C16 C17 1.375(11) . ?
C17 C18 1.368(10) . ?
C1A C2A 1.369(11) . ?
C2A C3A 1.358(11) . ?
C3A C4A 1.385(10) . ?
C4A C5A 1.371(10) . ?
C5A C6A 1.472(9) . ?
C7A C14A 1.508(9) . ?
C7A C8A 1.554(9) . ?
C8A C9A 1.516(9) . ?
C9A C10A 1.369(9) . ?
C10A C11A 1.377(10) . ?
C11A C12A 1.374(10) . ?
C12A C13A 1.377(10) . ?
C14A C15A 1.367(10) . ?
C15A C16A 1.376(11) . ?
C16A C17A 1.371(11) . ?
C17A C18A 1.380(10) . ?

loop_
_geom_torsion_atom_site_label_1
_geom_torsion_atom_site_label_2
_geom_torsion_atom_site_label_3
_geom_torsion_atom_site_label_4
_geom_torsion
_geom_torsion_site_symmetry_1
_geom_torsion_site_symmetry_2
_geom_torsion_site_symmetry_3
_geom_torsion_site_symmetry_4
_geom_torsion_publ_flag
N2 Cu1 O2 S1 3.2(5) . . . . ?
N3A Cu1 O2 S1 -92.9(5) . . . . ?
N4A Cu1 O2 S1 178.9(5) . . . . ?
N1 Cu1 O2 S1 85.1(5) . . . . ?
N2A Cu2 N1A C1A -177.9(6) . . . . ?
N3 Cu2 N1A C1A -91.2(12) . . . . ?
N4 Cu2 N1A C1A -3.7(6) . . . . ?
O1 Cu2 N1A C1A 95.9(6) . . . . ?
N2A Cu2 N1A C5A 3.0(4) . . . . ?
N3 Cu2 N1A C5A 89.6(12) . . . . ?
N4 Cu2 N1A C5A 177.2(4) . . . . ?
O1 Cu2 N1A C5A -83.2(4) . . . . ?
N3 Cu2 N2A C6A -171.1(4) . . . . ?
N4 Cu2 N2A C6A -53.0(18) . . . . ?
N1A Cu2 N2A C6A -2.1(4) . . . . ?
O1 Cu2 N2A C6A 91.2(5) . . . . ?
N3 Cu2 N2A C8A 23.5(6) . . . . ?
N4 Cu2 N2A C8A 141.7(15) . . . . ?
N1A Cu2 N2A C8A -167.5(6) . . . . ?
O1 Cu2 N2A C8A -74.2(6) . . . . ?
N2 Cu1 N3A C13A -75.1(5) . . . . ?
N4A Cu1 N3A C13A 113.6(5) . . . . ?
N1 Cu1 N3A C13A -151.1(7) . . . . ?
O2 Cu1 N3A C13A 21.8(5) . . . . ?
N2 Cu1 N3A C9A 105.4(5) . . . . ?
N4A Cu1 N3A C9A -65.8(5) . . . . ?
N1 Cu1 N3A C9A 29.4(10) . . . . ?
O2 Cu1 N3A C9A -157.7(4) . . . . ?
N2 Cu1 N4A C18A 137.9(12) . . . . ?
N3A Cu1 N4A C18A -112.8(5) . . . . ?
N1 Cu1 N4A C18A 83.6(5) . . . . ?
O2 Cu1 N4A C18A -14.6(5) . . . . ?
N2 Cu1 N4A C14A -48.7(16) . . . . ?
N3A Cu1 N4A C14A 60.6(5) . . . . ?
N1 Cu1 N4A C14A -103.0(5) . . . . ?
O2 Cu1 N4A C14A 158.8(5) . . . . ?
N2 Cu1 N1 C1 -172.6(6) . . . . ?
N3A Cu1 N1 C1 -94.6(9) . . . . ?
N4A Cu1 N1 C1 -0.1(6) . . . . ?
O2 Cu1 N1 C1 92.5(6) . . . . ?
N2 Cu1 N1 C5 1.5(4) . . . . ?
N3A Cu1 N1 C5 79.5(9) . . . . ?
N4A Cu1 N1 C5 173.9(4) . . . . ?
O2 Cu1 N1 C5 -93.5(4) . . . . ?
N3A Cu1 N2 C6 -168.4(4) . . . . ?
N4A Cu1 N2 C6 -59.6(15) . . . . ?
N1 Cu1 N2 C6 -4.6(4) . . . . ?
O2 Cu1 N2 C6 92.7(5) . . . . ?
N3A Cu1 N2 C8 30.4(6) . . . . ?
N4A Cu1 N2 C8 139.2(12) . . . . ?
N1 Cu1 N2 C8 -165.7(6) . . . . ?
O2 Cu1 N2 C8 -68.5(6) . . . . ?
N2A Cu2 N3 C13 -83.6(5) . . . . ?
N4 Cu2 N3 C13 103.1(5) . . . . ?
N1A Cu2 N3 C13 -168.5(10) . . . . ?
O1 Cu2 N3 C13 4.3(5) . . . . ?
N2A Cu2 N3 C9 107.4(5) . . . . ?
N4 Cu2 N3 C9 -65.9(5) . . . . ?
N1A Cu2 N3 C9 22.5(14) . . . . ?
O1 Cu2 N3 C9 -164.7(4) . . . . ?
N2A Cu2 N4 C18 132.1(16) . . . . ?
N3 Cu2 N4 C18 -109.0(5) . . . . ?
N1A Cu2 N4 C18 82.0(5) . . . . ?
O1 Cu2 N4 C18 -11.5(5) . . . . ?
N2A Cu2 N4 C14 -57.7(19) . . . . ?
N3 Cu2 N4 C14 61.2(5) . . . . ?
N1A Cu2 N4 C14 -107.9(5) . . . . ?
O1 Cu2 N4 C14 158.6(5) . . . . ?
C5 N1 C1 C2 -0.6(10) . . . . ?
Cu1 N1 C1 C2 173.1(5) . . . . ?
N1 C1 C2 C3 1.5(11) . . . . ?
C1 C2 C3 C4 -0.5(11) . . . . ?
C2 C3 C4 C5 -1.2(11) . . . . ?
C1 N1 C5 C4 -1.2(9) . . . . ?
Cu1 N1 C5 C4 -175.9(5) . . . . ?
C1 N1 C5 C6 176.2(6) . . . . ?
Cu1 N1 C5 C6 1.5(7) . . . . ?
C3 C4 C5 N1 2.1(10) . . . . ?
C3 C4 C5 C6 -175.0(6) . . . . ?
C8 N2 C6 N5 -8.4(7) . . . . ?
Cu1 N2 C6 N5 -175.5(4) . . . . ?
C8 N2 C6 C5 174.0(5) . . . . ?
Cu1 N2 C6 C5 6.9(7) . . . . ?
C7 N5 C6 N2 -4.7(8) . . . . ?
C7 N5 C6 C5 172.7(6) . . . . ?
N1 C5 C6 N2 -5.7(8) . . . . ?
C4 C5 C6 N2 171.7(6) . . . . ?
N1 C5 C6 N5 176.9(6) . . . . ?
C4 C5 C6 N5 -5.7(10) . . . . ?
C6 N5 C7 C14 -111.8(6) . . . . ?
C6 N5 C7 C8 14.6(7) . . . . ?
C6 N2 C8 C9 141.7(6) . . . . ?
Cu1 N2 C8 C9 -56.3(8) . . . . ?
C6 N2 C8 C7 16.8(6) . . . . ?
Cu1 N2 C8 C7 178.8(5) . . . . ?
N5 C7 C8 N2 -18.4(6) . . . . ?
C14 C7 C8 N2 102.1(6) . . . . ?
N5 C7 C8 C9 -143.5(5) . . . . ?
C14 C7 C8 C9 -23.1(8) . . . . ?
C13 N3 C9 C10 -1.2(9) . . . . ?
Cu2 N3 C9 C10 168.2(5) . . . . ?
C13 N3 C9 C8 179.7(6) . . . . ?
Cu2 N3 C9 C8 -10.8(7) . . . . ?
N2 C8 C9 N3 -37.8(8) . . . . ?
C7 C8 C9 N3 81.5(7) . . . . ?
N2 C8 C9 C10 143.1(6) . . . . ?
C7 C8 C9 C10 -97.6(7) . . . . ?
N3 C9 C10 C11 -1.7(10) . . . . ?
C8 C9 C10 C11 177.4(6) . . . . ?
C9 C10 C11 C12 3.7(11) . . . . ?
C10 C11 C12 C13 -2.9(12) . . . . ?
C9 N3 C13 C12 2.1(10) . . . . ?
Cu2 N3 C13 C12 -166.8(6) . . . . ?
C11 C12 C13 N3 0.0(12) . . . . ?
C18 N4 C14 C15 2.3(10) . . . . ?
Cu2 N4 C14 C15 -167.8(5) . . . . ?
C18 N4 C14 C7 -175.6(6) . . . . ?
Cu2 N4 C14 C7 14.4(9) . . . . ?
N5 C7 C14 N4 65.4(8) . . . . ?
C8 C7 C14 N4 -50.0(9) . . . . ?
N5 C7 C14 C15 -112.5(7) . . . . ?
C8 C7 C14 C15 132.0(7) . . . . ?
N4 C14 C15 C16 -1.9(11) . . . . ?
C7 C14 C15 C16 176.0(7) . . . . ?
C14 C15 C16 C17 0.0(12) . . . . ?
C15 C16 C17 C18 1.3(12) . . . . ?
C14 N4 C18 C17 -0.9(11) . . . . ?
Cu2 N4 C18 C17 170.0(6) . . . . ?
C16 C17 C18 N4 -0.9(12) . . . . ?
C5A N1A C1A C2A 2.1(10) . . . . ?
Cu2 N1A C1A C2A -177.0(5) . . . . ?
N1A C1A C2A C3A -0.7(12) . . . . ?
C1A C2A C3A C4A -0.9(12) . . . . ?
C2A C3A C4A C5A 1.1(11) . . . . ?
C1A N1A C5A C4A -1.9(9) . . . . ?
Cu2 N1A C5A C4A 177.3(5) . . . . ?
C1A N1A C5A C6A 177.5(6) . . . . ?
Cu2 N1A C5A C6A -3.2(6) . . . . ?
C3A C4A C5A N1A 0.4(10) . . . . ?
C3A C4A C5A C6A -179.0(6) . . . . ?
C8A N2A C6A N5A -9.2(7) . . . . ?
Cu2 N2A C6A N5A -179.1(4) . . . . ?
C8A N2A C6A C5A 170.9(5) . . . . ?
Cu2 N2A C6A C5A 1.0(7) . . . . ?
C7A N5A C6A N2A -4.5(8) . . . . ?
C7A N5A C6A C5A 175.4(6) . . . . ?
N1A C5A C6A N2A 1.6(8) . . . . ?
C4A C5A C6A N2A -179.0(6) . . . . ?
N1A C5A C6A N5A -178.3(6) . . . . ?
C4A C5A C6A N5A 1.2(10) . . . . ?
C6A N5A C7A C14A -113.6(6) . . . . ?
C6A N5A C7A C8A 14.9(6) . . . . ?
C6A N2A C8A C9A 147.2(5) . . . . ?
Cu2 N2A C8A C9A -46.7(8) . . . . ?
C6A N2A C8A C7A 18.0(6) . . . . ?
Cu2 N2A C8A C7A -175.9(5) . . . . ?
N5A C7A C8A N2A -19.2(6) . . . . ?
C14A C7A C8A N2A 102.1(6) . . . . ?
N5A C7A C8A C9A -145.5(5) . . . . ?
C14A C7A C8A C9A -24.2(8) . . . . ?
C13A N3A C9A C10A -2.1(9) . . . . ?
Cu1 N3A C9A C10A 177.3(5) . . . . ?
C13A N3A C9A C8A 173.3(6) . . . . ?
Cu1 N3A C9A C8A -7.2(7) . . . . ?
N2A C8A C9A N3A -45.1(8) . . . . ?
C7A C8A C9A N3A 77.0(7) . . . . ?
N2A C8A C9A C10A 130.5(6) . . . . ?
C7A C8A C9A C10A -107.5(7) . . . . ?
N3A C9A C10A C11A 2.1(10) . . . . ?
C8A C9A C10A C11A -173.3(6) . . . . ?
C9A C10A C11A C12A 0.0(10) . . . . ?
C10A C11A C12A C13A -1.9(10) . . . . ?
C9A N3A C13A C12A 0.1(9) . . . . ?
Cu1 N3A C13A C12A -179.4(5) . . . . ?
C11A C12A C13A N3A 1.9(10) . . . . ?
C18A N4A C14A C15A 1.3(9) . . . . ?
Cu1 N4A C14A C15A -172.0(5) . . . . ?
C18A N4A C14A C7A -175.5(6) . . . . ?
Cu1 N4A C14A C7A 11.1(8) . . . . ?
N5A C7A C14A N4A 69.9(7) . . . . ?
C8A C7A C14A N4A -46.0(9) . . . . ?
N5A C7A C14A C15A -107.0(7) . . . . ?
C8A C7A C14A C15A 137.1(6) . . . . ?
N4A C14A C15A C16A -0.5(10) . . . . ?
C7A C14A C15A C16A 176.3(6) . . . . ?
C14A C15A C16A C17A -0.2(11) . . . . ?
C15A C16A C17A C18A 0.1(11) . . . . ?
C14A N4A C18A C17A -1.4(10) . . . . ?
Cu1 N4A C18A C17A 172.5(5) . . . . ?
C16A C17A C18A N4A 0.7(11) . . . . ?
Cu1 O2 S1 O3 -73.9(8) . . . . ?
Cu1 O2 S1 O5 54.4(6) . . . . ?
Cu1 O2 S1 O4 168.6(7) . . . . ?
